data_2103280
loop_
_publ_author_name
'Farrell, Dorcas M. M.'
'Glidewell, Christopher'
'Low, John N.'
'Skakle, Janet M. S.'
'Zakaria, Choudhury M.'

_publ_section_title
;
 Polymorphs and pseudopolymorphs of
 <i>N</i>,<i>N</i>'-dithiobisphthalimide
;
_journal_issue 2
_journal_name_full 'Acta Crystallographica Section B'
_journal_page_first 289
_journal_page_last 299
_journal_paper_doi 10.1107/S0108768101020006
_journal_volume 58
_journal_year 2002
_chemical_formula_moiety 'C16 H8 N2 O4 S2, 0.5(C7 H8)'
_chemical_formula_sum 'C19.5 H12 N2 O4 S2'
_chemical_formula_weight 402.45
_chemical_name_systematic
;
N,N'-Dithiodiphthalimide hemi(toluene) solvate
;
_space_group_IT_number 14
_symmetry_cell_setting monoclinic
_symmetry_space_group_name_Hall '-P 2yn'
_symmetry_space_group_name_H-M 'P 1 21/n 1'
_atom_sites_solution_hydrogens geom
_atom_sites_solution_primary direct
_atom_sites_solution_secondary difmap
_cell_angle_alpha 90.00
_cell_angle_beta 94.3216(13)
_cell_angle_gamma 90.00
_cell_formula_units_Z 4
_cell_length_a 14.3126(4)
_cell_length_b 16.1270(4)
_cell_length_c 7.6990(2)
_cell_measurement_reflns_used 3467
_cell_measurement_temperature 120(2)
_cell_measurement_theta_max 28.04
_cell_measurement_theta_min 2.92
_cell_volume 1772.03(8)
_computing_cell_refinement 'DENZO-SMN (Otwinowski & Minor, 1997)'
_computing_data_collection 'Kappa-CCD server software (Nonius, 1997)'
_computing_data_reduction 'DENZO-SMN (Otwinowski & Minor, 1997)'
_computing_molecular_graphics 'PLATON (Spek, 2001)'
_computing_publication_material 'SHELXL-97 (Sheldrick, 1997b) and PRPKAPPA (Ferguson, 1999)'
_computing_structure_refinement 'SHELXL-97 (Sheldrick, 1997b)'
_computing_structure_solution 'SHELXS-97 (Sheldrick, 1997a)'
_diffrn_ambient_temperature 120(2)
_diffrn_measured_fraction_theta_full 0.989
_diffrn_measured_fraction_theta_max 0.989
_diffrn_measurement_device_type Kappa-CCD
_diffrn_measurement_method '\f scans and \w scans with \k offsets'
_diffrn_radiation_monochromator graphite
_diffrn_radiation_source 'fine-focus sealed X-ray tube'
_diffrn_radiation_type 'Mo K\a'
_diffrn_radiation_wavelength 0.71073
_diffrn_reflns_av_R_equivalents 0.0541
_diffrn_reflns_av_sigmaI/netI 0.0536
_diffrn_reflns_limit_h_max 17
_diffrn_reflns_limit_h_min -17
_diffrn_reflns_limit_k_max 19
_diffrn_reflns_limit_k_min -19
_diffrn_reflns_limit_l_max 9
_diffrn_reflns_limit_l_min -9
_diffrn_reflns_number 9295
_diffrn_reflns_theta_full 26.05
_diffrn_reflns_theta_max 26.05
_diffrn_reflns_theta_min 2.92
_diffrn_standards_decay_% 0
_exptl_absorpt_coefficient_mu 0.331
_exptl_absorpt_correction_T_max 0.9677
_exptl_absorpt_correction_T_min 0.9219
_exptl_absorpt_correction_type multi-scan
_exptl_absorpt_process_details 'DENZO-SMN (Otwinowski & Minor, 1997)'
_exptl_crystal_colour colourless
_exptl_crystal_density_diffrn 1.508
_exptl_crystal_density_method 'not measured'
_exptl_crystal_description block
_exptl_crystal_F_000 828
_exptl_crystal_size_max 0.25
_exptl_crystal_size_mid 0.10
_exptl_crystal_size_min 0.10
_refine_diff_density_max 0.329
_refine_diff_density_min -0.413
_refine_ls_extinction_method none
_refine_ls_goodness_of_fit_ref 1.034
_refine_ls_hydrogen_treatment constr
_refine_ls_matrix_type full
_refine_ls_number_parameters 254
_refine_ls_number_reflns 3467
_refine_ls_number_restraints 0
_refine_ls_restrained_S_all 1.034
_refine_ls_R_factor_all 0.0512
_refine_ls_R_factor_gt 0.0393
_refine_ls_shift/su_max 0.013
_refine_ls_shift/su_mean 0.002
_refine_ls_structure_factor_coef Fsqd
_refine_ls_weighting_details 'w=1/[\s^2^(Fo^2^)+(0.0598P)^2^+0.3414P] where P=(Fo^2^+2Fc^2^)/3'
_refine_ls_weighting_scheme calc
_refine_ls_wR_factor_gt 0.1005
_refine_ls_wR_factor_ref 0.1073
_reflns_number_gt 2827
_reflns_number_total 3467
_reflns_threshold_expression >2\s(I)
_cod_data_source_file na0132.cif
_cod_data_source_block 12
_cod_depositor_comments
;
The following automatic conversions were performed:
'_exptl_absorpt_correction_type' value 'Multi-scan' changed to
'multi-scan' according to
'/home/saulius/struct/CIF-dictionaries/cif_core.dic' dictionary named
'cif_core.dic' version 2.4.1 from 2010-06-29.

Automatic conversion script
Id: cif_fix_enum 1527 2010-12-29 10:47:43Z saulius 

The following automatic conversions were performed:

'_exptl_absorpt_correction_type' value 'Multi-scan' changed to
'multi-scan' according to
/home/saulius/struct/CIF-dictionaries/cif_core.dic dictionary named
'cif_core.dic' version 2.4.1 from 2010-06-29.

Automatic conversion script
Id: cif_fix_values 1715 2011-07-08 13:25:40Z adriana 
;
_cod_original_sg_symbol_H-M P21/n
_cod_database_code 2103280
_cod_database_fobs_code 2103280

loop_
_symmetry_equiv_pos_as_xyz
'x, y, z'
'-x+1/2, y+1/2, -z+1/2'
'-x, -y, -z'
'x+1/2, -y+1/2, z+1/2'

loop_
_atom_site_label
_atom_site_fract_x
_atom_site_fract_y
_atom_site_fract_z
_atom_site_U_iso_or_equiv
_atom_site_adp_type
_atom_site_calc_flag
_atom_site_refinement_flags
_atom_site_occupancy
_atom_site_disorder_assembly
_atom_site_disorder_group
_atom_site_type_symbol
S11 0.45099(3) 0.56413(3) 0.84701(6) 0.02201(15) Uani d . 1 . . S
N11 0.36287(9) 0.62401(9) 0.78652(18) 0.0183(3) Uani d . 1 . . N
C11 0.35383(11) 0.71011(10) 0.8215(2) 0.0177(4) Uani d . 1 . . C
O11 0.41027(8) 0.75112(7) 0.89157(16) 0.0254(3) Uani d . 1 . . O
C12 0.28390(11) 0.59261(11) 0.7018(2) 0.0181(4) Uani d . 1 . . C
O12 0.27627(9) 0.52211(7) 0.65630(17) 0.0280(3) Uani d . 1 . . O
C13 0.22172(11) 0.66510(10) 0.6876(2) 0.0171(4) Uani d . 1 . . C
C14 0.13540(12) 0.67066(11) 0.6173(2) 0.0218(4) Uani d . 1 . . C
C15 0.09288(12) 0.74823(11) 0.6175(2) 0.0243(4) Uani d . 1 . . C
C16 0.13516(12) 0.81782(11) 0.6836(2) 0.0222(4) Uani d . 1 . . C
C17 0.22203(12) 0.81232(11) 0.7543(2) 0.0200(4) Uani d . 1 . . C
C18 0.26316(11) 0.73477(10) 0.7558(2) 0.0168(4) Uani d . 1 . . C
S21 0.54978(3) 0.56663(3) 0.64296(6) 0.02252(15) Uani d . 1 . . S
N21 0.62373(10) 0.64399(9) 0.68640(19) 0.0200(3) Uani d . 1 . . N
C21 0.61335(12) 0.72849(11) 0.6353(2) 0.0195(4) Uani d . 1 . . C
O21 0.54773(9) 0.75469(8) 0.56332(16) 0.0270(3) Uani d . 1 . . O
C22 0.70713(11) 0.63222(11) 0.7743(2) 0.0180(4) Uani d . 1 . . C
O22 0.72952(9) 0.56787(7) 0.83850(17) 0.0251(3) Uani d . 1 . . O
C23 0.75400(11) 0.71398(10) 0.7688(2) 0.0170(4) Uani d . 1 . . C
C24 0.83880(12) 0.73624(11) 0.8317(2) 0.0197(4) Uani d . 1 . . C
C25 0.86557(13) 0.81908(11) 0.8146(2) 0.0228(4) Uani d . 1 . . C
C26 0.80857(13) 0.87663(11) 0.7380(2) 0.0235(4) Uani d . 1 . . C
C27 0.72397(13) 0.85359(11) 0.6737(2) 0.0212(4) Uani d . 1 . . C
C28 0.69815(11) 0.77117(10) 0.6900(2) 0.0177(4) Uani d . 1 . . C
C31 0.97524(13) 0.53541(13) 0.3440(3) 0.0312(5) Uani d . 1 . . C
C32 0.92401(13) 0.55233(12) 0.5000(3) 0.0319(5) Uani d . 1 B . C
C33 0.94843(13) 0.51694(12) 0.6542(3) 0.0289(4) Uani d . 1 . . C
C34 0.9462(3) 0.5640(3) 0.1649(5) 0.0336(10) Uani d P 0.50 B -2 C
H14 0.1033 0.6236 0.5683 0.026 Uiso calc R 1 . . H
H15 0.0302 0.7527 0.5682 0.029 Uiso calc R 1 . . H
H16 0.1031 0.8694 0.6792 0.027 Uiso calc R 1 . . H
H17 0.2546 0.8594 0.8019 0.024 Uiso calc R 1 . . H
H24 0.8805 0.6969 0.8871 0.024 Uiso calc R 1 . . H
H25 0.9266 0.8353 0.8590 0.027 Uiso calc R 1 . . H
H26 0.8284 0.9326 0.7300 0.028 Uiso calc R 1 . . H
H27 0.6820 0.8926 0.6178 0.025 Uiso calc R 1 . . H
H31 0.9546 0.5618 0.2376 0.037 Uiso calc PR 0.50 A -1 H
H32 0.8723 0.5894 0.4905 0.038 Uiso calc R 1 . . H
H33 0.9156 0.5271 0.7548 0.035 Uiso calc R 1 B . H
H34A 0.9948 0.5496 0.0870 0.050 Uiso calc PR 0.50 B -2 H
H34B 0.9374 0.6243 0.1652 0.050 Uiso calc PR 0.50 B -2 H
H34C 0.8872 0.5370 0.1242 0.050 Uiso calc PR 0.50 B -2 H

loop_
_atom_site_aniso_label
_atom_site_aniso_U_11
_atom_site_aniso_U_22
_atom_site_aniso_U_33
_atom_site_aniso_U_12
_atom_site_aniso_U_13
_atom_site_aniso_U_23
S11 0.0147(3) 0.0193(3) 0.0309(3) 0.00157(17) -0.00561(19) 0.00599(17)
N11 0.0123(7) 0.0168(7) 0.0245(8) -0.0004(6) -0.0073(6) 0.0023(6)
C11 0.0161(8) 0.0180(9) 0.0184(9) -0.0010(7) -0.0027(7) 0.0007(7)
O11 0.0210(7) 0.0224(7) 0.0304(7) -0.0030(6) -0.0132(5) -0.0021(5)
C12 0.0138(8) 0.0200(9) 0.0199(9) -0.0039(7) -0.0025(7) 0.0028(7)
O12 0.0258(7) 0.0180(7) 0.0383(8) -0.0029(6) -0.0109(6) -0.0017(6)
C13 0.0138(8) 0.0207(9) 0.0165(8) -0.0022(7) -0.0013(7) 0.0016(7)
C14 0.0157(8) 0.0294(10) 0.0195(9) -0.0052(8) -0.0043(7) 0.0014(7)
C15 0.0155(9) 0.0360(11) 0.0202(9) 0.0038(8) -0.0059(7) 0.0037(8)
C16 0.0193(9) 0.0262(10) 0.0208(9) 0.0098(8) -0.0015(7) 0.0026(7)
C17 0.0199(9) 0.0208(9) 0.0187(9) 0.0023(7) -0.0031(7) -0.0004(7)
C18 0.0139(8) 0.0209(9) 0.0151(8) -0.0014(7) -0.0026(7) 0.0015(7)
S21 0.0150(3) 0.0193(3) 0.0323(3) 0.00033(17) -0.0041(2) -0.00819(17)
N21 0.0148(7) 0.0168(7) 0.0271(8) 0.0002(6) -0.0059(6) -0.0030(6)
C21 0.0180(9) 0.0214(9) 0.0192(9) 0.0032(8) 0.0014(7) -0.0020(7)
O21 0.0221(7) 0.0306(7) 0.0268(7) 0.0070(6) -0.0073(5) -0.0003(6)
C22 0.0128(8) 0.0192(9) 0.0216(9) 0.0017(7) -0.0018(7) -0.0046(7)
O22 0.0218(7) 0.0172(7) 0.0348(8) 0.0019(5) -0.0083(6) 0.0002(5)
C23 0.0169(8) 0.0166(8) 0.0176(9) 0.0016(7) 0.0004(7) -0.0035(7)
C24 0.0181(9) 0.0200(9) 0.0205(9) 0.0004(7) -0.0018(7) -0.0022(7)
C25 0.0205(9) 0.0244(9) 0.0233(10) -0.0056(8) 0.0007(7) -0.0056(7)
C26 0.0286(10) 0.0169(9) 0.0251(10) -0.0035(8) 0.0034(8) -0.0015(7)
C27 0.0251(9) 0.0179(9) 0.0209(9) 0.0031(8) 0.0031(7) 0.0002(7)
C28 0.0169(8) 0.0191(9) 0.0169(9) 0.0024(7) 0.0003(7) -0.0019(7)
C31 0.0235(10) 0.0315(11) 0.0369(12) -0.0051(9) -0.0085(8) 0.0135(9)
C32 0.0198(10) 0.0278(10) 0.0464(13) -0.0014(8) -0.0081(9) 0.0092(9)
C33 0.0225(10) 0.0312(10) 0.0328(11) -0.0063(9) 0.0000(8) 0.0057(9)
C34 0.033(2) 0.037(2) 0.030(2) -0.0008(18) -0.0039(18) 0.0098(17)

loop_
_atom_type_symbol
_atom_type_description
_atom_type_scat_dispersion_real
_atom_type_scat_dispersion_imag
_atom_type_scat_source
C C 0.0033 0.0016 'International Tables Vol C Tables 4.2.6.8 and 6.1.1.4'
H H 0.0000 0.0000 'International Tables Vol C Tables 4.2.6.8 and 6.1.1.4'
N N 0.0061 0.0033 'International Tables Vol C Tables 4.2.6.8 and 6.1.1.4'
O O 0.0106 0.0060 'International Tables Vol C Tables 4.2.6.8 and 6.1.1.4'
S S 0.1246 0.1234 'International Tables Vol C Tables 4.2.6.8 and 6.1.1.4'

loop_
_geom_angle_atom_site_label_1
_geom_angle_atom_site_label_2
_geom_angle_atom_site_label_3
_geom_angle_site_symmetry_1
_geom_angle_site_symmetry_3
_geom_angle
_geom_angle_publ_flag
N11 S11 S21 . . 108.16(6) no
C12 N11 C11 . . 111.7(2) no
C12 N11 S11 . . 121.0(2) no
C11 N11 S11 . . 127.2(2) no
O11 C11 C18 . . 127.0(2) no
O11 C11 N11 . . 125.5(2) no
C18 C11 N11 . . 107.5(2) no
O12 C12 N11 . . 123.4(2) no
O12 C12 C13 . . 134.1(2) no
N11 C12 C13 . . 102.5(2) no
C14 C13 C18 . . 118.2(2) no
C14 C13 C12 . . 129.1(2) no
C18 C13 C12 . . 112.7(2) no
C13 C14 C15 . . 117.3(2) no
C13 C14 H14 . . 121.3 no
C15 C14 H14 . . 121.3 no
C16 C15 C14 . . 124.2(2) no
C16 C15 H15 . . 117.9 no
C14 C15 H15 . . 117.9 no
C17 C16 C15 . . 118.6(2) no
C17 C16 H16 . . 120.7 no
C15 C16 H16 . . 120.7 no
C16 C17 C18 . . 116.8(2) no
C16 C17 H17 . . 121.6 no
C18 C17 H17 . . 121.6 no
C13 C18 C17 . . 124.9(2) no
C13 C18 C11 . . 105.6(2) no
C17 C18 C11 . . 129.5(2) no
N21 S21 S11 . . 107.85(6) no
C22 N21 C21 . . 110.2(2) no
C22 N21 S21 . . 121.8(2) no
C21 N21 S21 . . 127.9(2) no
O21 C21 N21 . . 123.8(2) no
O21 C21 C28 . . 128.1(2) no
N21 C21 C28 . . 108.1(2) no
O22 C22 N21 . . 122.5(2) no
O22 C22 C23 . . 133.1(2) no
N21 C22 C23 . . 104.3(2) no
C24 C23 C28 . . 118.7(2) no
C24 C23 C22 . . 129.5(2) no
C28 C23 C22 . . 111.8(2) no
C23 C24 C25 . . 118.4(2) no
C23 C24 H24 . . 120.8 no
C25 C24 H24 . . 120.8 no
C26 C25 C24 . . 122.7(2) no
C26 C25 H25 . . 118.7 no
C24 C25 H25 . . 118.7 no
C27 C26 C25 . . 118.5(2) no
C27 C26 H26 . . 120.7 no
C25 C26 H26 . . 120.7 no
C26 C27 C28 . . 118.5(2) no
C26 C27 H27 . . 120.8 no
C28 C27 H27 . . 120.8 no
C23 C28 C27 . . 123.2(2) no
C23 C28 C21 . . 105.5(2) no
C27 C28 C21 . . 131.3(2) no
C33 C31 C34 3_766 . 111.4(2) no
C33 C31 C32 3_766 . 123.1(2) no
C34 C31 C32 . . 125.2(2) no
C33 C31 H31 3_766 . 118.5 no
C32 C31 H31 . . 118.5 no
C33 C32 C31 . . 121.9(2) no
C33 C32 H32 . . 119.0 no
C31 C32 H32 . . 119.0 no
C32 C33 C31 . 3_766 115.0(2) no
C32 C33 H33 . . 122.5 no
C31 C33 H33 3_766 . 122.5 no
C31 C34 H34A . . 109.5 no
C31 C34 H34B . . 109.5 no
H34A C34 H34B . . 109.5 no
C31 C34 H34C . . 109.5 no
H34A C34 H34C . . 109.5 no
H34B C34 H34C . . 109.5 no

loop_
_geom_bond_atom_site_label_1
_geom_bond_atom_site_label_2
_geom_bond_site_symmetry_2
_geom_bond_distance
_geom_bond_publ_flag
S11 N11 . 1.628(2) no
S11 S21 . 2.1918(7) no
N11 C12 . 1.360(2) no
N11 C11 . 1.422(2) no
C11 O11 . 1.147(2) no
C11 C18 . 1.414(2) no
C12 O12 . 1.192(2) no
C12 C13 . 1.468(2) no
C13 C14 . 1.314(2) no
C13 C18 . 1.358(2) no
C14 C15 . 1.391(3) no
C14 H14 . 0.9500 no
C15 C16 . 1.356(3) no
C15 H15 . 0.9500 no
C16 C17 . 1.322(2) no
C16 H16 . 0.9500 no
C17 C18 . 1.382(2) no
C17 H17 . 0.9500 no
S21 N21 . 1.654(2) no
N21 C22 . 1.341(2) no
N21 C21 . 1.423(2) no
C21 O21 . 1.136(2) no
C21 C28 . 1.431(2) no
C22 O22 . 1.183(2) no
C22 C23 . 1.481(2) no
C23 C24 . 1.322(2) no
C23 C28 . 1.336(2) no
C24 C25 . 1.399(3) no
C24 H24 . 0.9500 no
C25 C26 . 1.342(3) no
C25 H25 . 0.9500 no
C26 C27 . 1.326(3) no
C26 H26 . 0.9500 no
C27 C28 . 1.388(2) no
C27 H27 . 0.9500 no
C31 C33 3_766 1.380(3) no
C31 C34 . 1.483(4) no
C31 C32 . 1.479(3) no
C31 H31 . 0.9500 no
C32 C33 . 1.340(3) no
C32 H32 . 0.9500 no
C33 C31 3_766 1.380(3) no
C33 H33 . 0.9500 no
C34 H34A . 0.9800 no
C34 H34B . 0.9800 no
C34 H34C . 0.9800 no

loop_
_geom_hbond_atom_site_label_D
_geom_hbond_atom_site_label_H
_geom_hbond_atom_site_label_A
_geom_hbond_site_symmetry_A
_geom_hbond_distance_DH
_geom_hbond_distance_HA
_geom_hbond_distance_DA
_geom_hbond_angle_DHA
_geom_hbond_publ_flag
C15 H15 O11 4_464 0.95 2.11 3.029(2) 163 y
C26 H26 O22 2_656 0.95 2.38 3.179(2) 142 y

loop_
_geom_torsion_atom_site_label_1
_geom_torsion_atom_site_label_2
_geom_torsion_atom_site_label_3
_geom_torsion_atom_site_label_4
_geom_torsion_site_symmetry_1
_geom_torsion_site_symmetry_4
_geom_torsion
_geom_torsion_publ_flag
S21 S11 N11 C12 . . 94.3(2) no
S21 S11 N11 C11 . . -90.2(2) no
C12 N11 C11 O11 . . 179.9(2) no
S11 N11 C11 O11 . . 3.9(3) no
C12 N11 C11 C18 . . 0.4(2) no
S11 N11 C11 C18 . . -175.5(2) no
C11 N11 C12 O12 . . 178.5(2) no
S11 N11 C12 O12 . . -5.3(2) no
C11 N11 C12 C13 . . -1.2(2) no
S11 N11 C12 C13 . . 175.1(2) no
O12 C12 C13 C14 . . 0.7(3) no
N11 C12 C13 C14 . . -179.7(2) no
O12 C12 C13 C18 . . -178.0(2) no
N11 C12 C13 C18 . . 1.6(2) no
C18 C13 C14 C15 . . 0.3(3) no
C12 C13 C14 C15 . . -178.4(2) no
C13 C14 C15 C16 . . 0.7(3) no
C14 C15 C16 C17 . . -0.7(3) no
C15 C16 C17 C18 . . -0.3(3) no
C14 C13 C18 C17 . . -1.3(3) no
C12 C13 C18 C17 . . 177.6(2) no
C14 C13 C18 C11 . . 179.8(2) no
C12 C13 C18 C11 . . -1.4(2) no
C16 C17 C18 C13 . . 1.3(3) no
C16 C17 C18 C11 . . 180.0(2) no
O11 C11 C18 C13 . . -178.9(2) no
N11 C11 C18 C13 . . 0.6(2) no
O11 C11 C18 C17 . . 2.3(3) no
N11 C11 C18 C17 . . -178.3(2) no
N11 S11 S21 N21 . . 89.05(8) no
S11 S21 N21 C22 . . 95.1(2) no
S11 S21 N21 C21 . . -87.5(2) no
C22 N21 C21 O21 . . -177.8(2) no
S21 N21 C21 O21 . . 4.6(3) no
C22 N21 C21 C28 . . 2.4(2) no
S21 N21 C21 C28 . . -175.2(2) no
C21 N21 C22 O22 . . 175.7(2) no
S21 N21 C22 O22 . . -6.6(2) no
C21 N21 C22 C23 . . -3.3(2) no
S21 N21 C22 C23 . . 174.5(2) no
O22 C22 C23 C24 . . 3.2(3) no
N21 C22 C23 C24 . . -178.0(2) no
O22 C22 C23 C28 . . -175.5(2) no
N21 C22 C23 C28 . . 3.3(2) no
C28 C23 C24 C25 . . 0.9(3) no
C22 C23 C24 C25 . . -177.8(2) no
C23 C24 C25 C26 . . 0.3(3) no
C24 C25 C26 C27 . . -1.0(3) no
C25 C26 C27 C28 . . 0.5(3) no
C24 C23 C28 C27 . . -1.4(3) no
C22 C23 C28 C27 . . 177.5(2) no
C24 C23 C28 C21 . . 179.3(2) no
C22 C23 C28 C21 . . -1.9(2) no
C26 C27 C28 C23 . . 0.7(3) no
C26 C27 C28 C21 . . 179.8(2) no
O21 C21 C28 C23 . . 180.0(2) no
N21 C21 C28 C23 . . -0.2(2) no
O21 C21 C28 C27 . . 0.7(3) no
N21 C21 C28 C27 . . -179.5(2) no
C33 C31 C32 C33 3_766 . -0.5(3) no
C34 C31 C32 C33 . . 172.4(3) no
C31 C32 C33 C31 . 3_766 0.5(3) no
